data_7207357
loop_
_publ_author_name
'Yuan, Gang'
'Shao, Kui-Zhan'
'Du, Dong-Ying'
'Wang, Xin-Long'
'Su, Zhong-Min'
'Ma, Jian-Fang'

_publ_section_title
;
 Secondary ligand-directed assembly of metal--organic coordination
 polymers based on a 2-(pyridin-4-yl)-1H-imidazole-4,5-dicarboxylic acid
 ligand: Syntheses, structures and photoluminescent properties
;
_journal_issue 5
_journal_name_full CrystEngComm
_journal_page_first 1865
_journal_paper_doi 10.1039/c1ce06178j
_journal_volume 14
_journal_year 2012
_chemical_formula_moiety 'C12 H11 Cd2 N3 O8'
_chemical_formula_sum 'C12 H11 Cd2 N3 O8'
_chemical_formula_weight 550.04
_chemical_name_systematic
;
?
;
_space_group_IT_number 14
_symmetry_cell_setting monoclinic
_symmetry_space_group_name_Hall '-P 2yn'
_symmetry_space_group_name_H-M 'P 1 21/n 1'
_atom_sites_solution_hydrogens geom
_atom_sites_solution_primary direct
_atom_sites_solution_secondary difmap
_audit_creation_method SHELXL-97
_cell_angle_alpha 90
_cell_angle_beta 102.243(3)
_cell_angle_gamma 90
_cell_formula_units_Z 4
_cell_length_a 13.562(6)
_cell_length_b 6.941(2)
_cell_length_c 16.190(1)
_cell_measurement_reflns_used 1250
_cell_measurement_temperature 293(2)
_cell_measurement_theta_max 24.85
_cell_measurement_theta_min 3.52
_cell_volume 1489.4(8)
_computing_cell_refinement 'Bruker SMART'
_computing_data_collection 'Bruker SMART'
_computing_data_reduction 'Bruker SMART'
_computing_molecular_graphics 'Bruker SHELXTL'
_computing_publication_material 'Bruker SHELXTL'
_computing_structure_refinement 'SHELXL-97 (Sheldrick, 1997)'
_computing_structure_solution 'SHELXS-97 (Sheldrick, 1990)'
_diffrn_ambient_temperature 293(2)
_diffrn_measured_fraction_theta_full 0.999
_diffrn_measured_fraction_theta_max 0.999
_diffrn_radiation_monochromator graphite
_diffrn_radiation_source 'fine-focus sealed tube'
_diffrn_radiation_type MoK\a
_diffrn_radiation_wavelength 0.71069
_diffrn_reflns_av_R_equivalents 0.0393
_diffrn_reflns_av_sigmaI/netI 0.0459
_diffrn_reflns_limit_h_max 16
_diffrn_reflns_limit_h_min -11
_diffrn_reflns_limit_k_max 7
_diffrn_reflns_limit_k_min -8
_diffrn_reflns_limit_l_max 14
_diffrn_reflns_limit_l_min -19
_diffrn_reflns_number 7183
_diffrn_reflns_theta_full 25.00
_diffrn_reflns_theta_max 25.00
_diffrn_reflns_theta_min 1.78
_exptl_absorpt_coefficient_mu 2.907
_exptl_absorpt_correction_T_max 0.546
_exptl_absorpt_correction_T_min 0.475
_exptl_absorpt_correction_type multi-scan
_exptl_absorpt_process_details 'SADABS (Sheldrick, 1996)'
_exptl_crystal_colour light-yellow
_exptl_crystal_density_diffrn 2.453
_exptl_crystal_density_method 'not measured'
_exptl_crystal_description block
_exptl_crystal_F_000 1056
_exptl_crystal_size_max 0.25
_exptl_crystal_size_mid 0.22
_exptl_crystal_size_min 0.20
_refine_diff_density_max 0.442
_refine_diff_density_min -0.745
_refine_diff_density_rms 0.129
_refine_ls_extinction_method none
_refine_ls_goodness_of_fit_ref 0.936
_refine_ls_hydrogen_treatment mixed
_refine_ls_matrix_type full
_refine_ls_number_parameters 243
_refine_ls_number_reflns 2618
_refine_ls_number_restraints 6
_refine_ls_restrained_S_all 0.935
_refine_ls_R_factor_all 0.0421
_refine_ls_R_factor_gt 0.0291
_refine_ls_shift/su_max 0.000
_refine_ls_shift/su_mean 0.000
_refine_ls_structure_factor_coef Fsqd
_refine_ls_weighting_details 'calc w=1/[\s^2^(Fo^2^)+(0.0320P)^2^+0.9638P] where P=(Fo^2^+2Fc^2^)/3'
_refine_ls_weighting_scheme calc
_refine_ls_wR_factor_gt 0.0618
_refine_ls_wR_factor_ref 0.0660
_reflns_number_gt 2119
_reflns_number_total 2618
_reflns_threshold_expression >2\s(I)
_cod_data_source_file c1ce06178j.txt
_cod_data_source_block 4
_cod_depositor_comments
;
The following automatic conversions were performed:

'_symmetry_cell_setting' value 'Monoclinic' changed to 'monoclinic'
according to /home/saulius/struct/CIF-dictionaries/cif_core.dic
dictionary named 'cif_core.dic' version 2.4.1 from 2010-06-29.

Automatic conversion script
Id: cif_fix_values 1715 2011-07-08 13:25:40Z adriana 
;
_cod_original_cell_volume 1489.4(13)
_cod_original_sg_symbol_H-M 'P2(1)/n '
_cod_database_code 7207357

loop_
_symmetry_equiv_pos_as_xyz
'x, y, z'
'-x+1/2, y+1/2, -z+1/2'
'-x, -y, -z'
'x-1/2, -y-1/2, z-1/2'

loop_
_atom_site_label
_atom_site_type_symbol
_atom_site_fract_x
_atom_site_fract_y
_atom_site_fract_z
_atom_site_U_iso_or_equiv
_atom_site_adp_type
_atom_site_occupancy
_atom_site_symmetry_multiplicity
_atom_site_calc_flag
_atom_site_refinement_flags
Cd1 Cd 0.79417(2) 1.34721(5) -0.14056(2) 0.01870(11) Uani 1 1 d .
Cd2 Cd 0.71563(2) 0.53954(5) 0.15073(2) 0.02581(12) Uani 1 1 d .
C1 C 0.8839(3) 0.2956(7) 0.2659(3) 0.0222(11) Uani 1 1 d .
C2 C 0.9396(3) 0.4232(6) 0.2178(3) 0.0168(10) Uani 1 1 d .
C3 C 1.0394(3) 0.4462(6) 0.2119(3) 0.0162(10) Uani 1 1 d .
C4 C 1.1343(3) 0.3580(6) 0.2587(3) 0.0203(10) Uani 1 1 d .
C5 C 0.9479(3) 0.6445(6) 0.1249(3) 0.0176(10) Uani 1 1 d .
C6 C 0.9131(3) 0.7940(6) 0.0614(3) 0.0199(10) Uani 1 1 d .
C7 C 0.8546(4) 0.9448(7) 0.0806(3) 0.0342(13) Uani 1 1 d .
H7 H 0.8383 0.9517 0.1336 0.041 Uiso 1 1 calc R
C8 C 0.8212(4) 1.0831(8) 0.0213(4) 0.0350(14) Uani 1 1 d .
H8 H 0.7834 1.1847 0.0357 0.042 Uiso 1 1 calc R
C9 C 0.9324(3) 0.7888(7) -0.0187(3) 0.0227(11) Uani 1 1 d .
H9 H 0.9712 0.6899 -0.0340 0.027 Uiso 1 1 calc R
C10 C 0.8938(3) 0.9316(7) -0.0764(3) 0.0249(11) Uani 1 1 d .
H10 H 0.9057 0.9240 -0.1308 0.030 Uiso 1 1 calc R
C11 C 0.6719(4) 0.6200(7) -0.0380(3) 0.0238(11) Uani 1 1 d .
C12 C 0.6180(4) 0.7093(8) -0.1197(3) 0.0342(13) Uani 1 1 d .
H12A H 0.6642 0.7238 -0.1568 0.051 Uiso 1 1 calc R
H12B H 0.5923 0.8333 -0.1087 0.051 Uiso 1 1 calc R
H12C H 0.5631 0.6277 -0.1460 0.051 Uiso 1 1 calc R
H1A H 0.617(5) 0.206(10) 0.070(2) 0.10(3) Uiso 1 1 d D
H2A H 0.510(3) 0.785(12) 0.029(5) 0.13(4) Uiso 1 1 d D
H1B H 0.657(7) 0.145(7) 0.151(4) 0.14(4) Uiso 1 1 d D
H2B H 0.448(5) 0.774(11) 0.085(3) 0.10(3) Uiso 1 1 d D
N1 N 0.8829(3) 0.5523(5) 0.1643(2) 0.0204(9) Uani 1 1 d .
N2 N 1.0442(3) 0.5859(5) 0.1533(2) 0.0176(8) Uani 1 1 d .
N3 N 0.8401(3) 1.0798(6) -0.0568(3) 0.0243(9) Uani 1 1 d .
O1 O 0.7986(2) 0.3566(5) 0.2753(2) 0.0332(9) Uani 1 1 d .
O2 O 0.9174(2) 0.1347(5) 0.2916(2) 0.0298(8) Uani 1 1 d .
O3 O 1.1309(2) 0.2352(5) 0.3148(2) 0.0260(8) Uani 1 1 d .
O4 O 1.2161(2) 0.4089(5) 0.2398(2) 0.0240(8) Uani 1 1 d .
O5 O 0.6409(3) 0.6671(5) 0.0281(2) 0.0376(9) Uani 1 1 d .
O6 O 0.7435(2) 0.5037(5) -0.0353(2) 0.0263(8) Uani 1 1 d .
O1W O 0.6526(3) 0.2406(6) 0.1177(3) 0.0446(10) Uani 1 1 d D
O2W O 0.4535(3) 0.8226(7) 0.0377(3) 0.0510(11) Uani 1 1 d D

loop_
_atom_site_aniso_label
_atom_site_aniso_U_11
_atom_site_aniso_U_22
_atom_site_aniso_U_33
_atom_site_aniso_U_23
_atom_site_aniso_U_13
_atom_site_aniso_U_12
Cd1 0.01413(18) 0.02086(19) 0.0207(2) 0.00429(15) 0.00275(13) -0.00163(14)
Cd2 0.0179(2) 0.0345(2) 0.0251(2) -0.00221(17) 0.00463(15) 0.00614(16)
C1 0.021(3) 0.031(3) 0.013(3) -0.002(2) 0.001(2) -0.004(2)
C2 0.017(2) 0.021(2) 0.013(2) 0.0012(19) 0.0038(18) 0.0006(19)
C3 0.021(2) 0.013(2) 0.015(2) 0.0006(19) 0.0055(19) 0.0001(19)
C4 0.019(2) 0.016(2) 0.025(3) 0.001(2) 0.003(2) 0.0003(19)
C5 0.018(2) 0.017(2) 0.019(3) 0.001(2) 0.0070(19) 0.0020(19)
C6 0.017(2) 0.020(3) 0.022(3) 0.001(2) 0.004(2) -0.0011(19)
C7 0.042(3) 0.035(3) 0.030(3) 0.010(3) 0.018(3) 0.012(3)
C8 0.035(3) 0.035(3) 0.038(3) 0.012(3) 0.017(3) 0.016(2)
C9 0.024(2) 0.018(3) 0.025(3) -0.003(2) 0.004(2) -0.001(2)
C10 0.030(3) 0.025(3) 0.019(3) 0.000(2) 0.004(2) -0.004(2)
C11 0.026(3) 0.020(3) 0.027(3) -0.001(2) 0.008(2) -0.003(2)
C12 0.037(3) 0.036(3) 0.029(3) 0.007(2) 0.004(2) 0.013(2)
N1 0.019(2) 0.022(2) 0.020(2) 0.0049(18) 0.0025(17) 0.0050(17)
N2 0.0122(19) 0.023(2) 0.018(2) 0.0039(17) 0.0043(16) 0.0001(16)
N3 0.023(2) 0.026(2) 0.024(2) 0.0108(19) 0.0043(18) 0.0006(18)
O1 0.0183(18) 0.045(2) 0.040(2) 0.0151(19) 0.0138(16) 0.0063(16)
O2 0.0279(19) 0.0253(19) 0.037(2) 0.0138(17) 0.0092(16) 0.0023(15)
O3 0.0173(16) 0.0289(19) 0.031(2) 0.0131(17) 0.0039(14) 0.0029(14)
O4 0.0139(16) 0.0274(19) 0.031(2) 0.0089(15) 0.0054(15) 0.0008(14)
O5 0.038(2) 0.053(2) 0.022(2) 0.0039(18) 0.0056(17) 0.0143(18)
O6 0.0244(18) 0.0271(19) 0.026(2) -0.0020(16) 0.0025(15) 0.0052(15)
O1W 0.051(3) 0.040(2) 0.041(3) -0.001(2) 0.004(2) -0.002(2)
O2W 0.042(3) 0.071(3) 0.041(3) 0.007(2) 0.011(2) 0.009(2)

loop_
_atom_type_symbol
_atom_type_description
_atom_type_scat_dispersion_real
_atom_type_scat_dispersion_imag
_atom_type_scat_source
C C 0.0033 0.0016 'International Tables Vol C Tables 4.2.6.8 and 6.1.1.4'
H H 0.0000 0.0000 'International Tables Vol C Tables 4.2.6.8 and 6.1.1.4'
N N 0.0061 0.0033 'International Tables Vol C Tables 4.2.6.8 and 6.1.1.4'
O O 0.0106 0.0060 'International Tables Vol C Tables 4.2.6.8 and 6.1.1.4'
Cd Cd -0.8075 1.2024 'International Tables Vol C Tables 4.2.6.8 and 6.1.1.4'

loop_
_geom_angle_atom_site_label_1
_geom_angle_atom_site_label_2
_geom_angle_atom_site_label_3
_geom_angle
_geom_angle_site_symmetry_1
_geom_angle_site_symmetry_3
O6 Cd1 O3 85.88(12) 1_565 4_575
O6 Cd1 N2 115.00(12) 1_565 3_775
O3 Cd1 N2 156.36(13) 4_575 3_775
O6 Cd1 N3 91.78(14) 1_565 .
O3 Cd1 N3 96.24(13) 4_575 .
N2 Cd1 N3 94.15(13) 3_775 .
O6 Cd1 O4 100.91(12) 1_565 3_775
O3 Cd1 O4 92.99(12) 4_575 3_775
N2 Cd1 O4 73.01(12) 3_775 3_775
N3 Cd1 O4 164.81(13) . 3_775
O5 Cd2 N1 109.52(14) . .
O5 Cd2 O1W 94.41(16) . .
N1 Cd2 O1W 112.59(15) . .
O5 Cd2 O2 90.00(13) . 2_655
N1 Cd2 O2 144.82(13) . 2_655
O1W Cd2 O2 93.99(14) . 2_655
O5 Cd2 O1 171.99(13) . .
N1 Cd2 O1 70.09(12) . .
O1W Cd2 O1 78.67(15) . .
O2 Cd2 O1 94.48(12) 2_655 .
O5 Cd2 O1 90.59(13) . 2_655
N1 Cd2 O1 95.57(12) . 2_655
O1W Cd2 O1 147.66(14) . 2_655
O2 Cd2 O1 54.02(11) 2_655 2_655
O1 Cd2 O1 97.42(6) . 2_655
O5 Cd2 C1 90.16(14) . 2_655
N1 Cd2 C1 121.31(14) . 2_655
O1W Cd2 C1 120.50(16) . 2_655
O2 Cd2 C1 26.61(12) 2_655 2_655
O1 Cd2 C1 96.81(13) . 2_655
O1 Cd2 C1 27.41(12) 2_655 2_655
O2 C1 O1 122.5(4) . .
O2 C1 C2 121.3(4) . .
O1 C1 C2 116.1(4) . .
O2 C1 Cd2 55.8(2) . 2_645
O1 C1 Cd2 66.6(3) . 2_645
C2 C1 Cd2 176.3(3) . 2_645
N1 C2 C3 108.0(4) . .
N1 C2 C1 116.3(4) . .
C3 C2 C1 135.8(4) . .
N2 C3 C2 108.7(4) . .
N2 C3 C4 118.9(4) . .
C2 C3 C4 132.3(4) . .
O3 C4 O4 122.4(4) . .
O3 C4 C3 119.4(4) . .
O4 C4 C3 118.3(4) . .
N2 C5 N1 112.1(4) . .
N2 C5 C6 126.5(4) . .
N1 C5 C6 121.3(4) . .
C9 C6 C7 117.6(4) . .
C9 C6 C5 123.0(4) . .
C7 C6 C5 119.3(4) . .
C8 C7 C6 119.5(5) . .
C8 C7 H7 120.3 . .
C6 C7 H7 120.3 . .
N3 C8 C7 123.3(5) . .
N3 C8 H8 118.3 . .
C7 C8 H8 118.3 . .
C6 C9 C10 119.7(4) . .
C6 C9 H9 120.1 . .
C10 C9 H9 120.1 . .
N3 C10 C9 122.4(5) . .
N3 C10 H10 118.8 . .
C9 C10 H10 118.8 . .
O6 C11 O5 121.8(5) . .
O6 C11 C12 121.5(5) . .
O5 C11 C12 116.7(4) . .
C11 C12 H12A 109.5 . .
C11 C12 H12B 109.5 . .
H12A C12 H12B 109.5 . .
C11 C12 H12C 109.5 . .
H12A C12 H12C 109.5 . .
H12B C12 H12C 109.5 . .
C5 N1 C2 105.9(4) . .
C5 N1 Cd2 136.2(3) . .
C2 N1 Cd2 117.4(3) . .
C5 N2 C3 105.3(4) . .
C5 N2 Cd1 141.4(3) . 3_775
C3 N2 Cd1 113.2(3) . 3_775
C10 N3 C8 117.4(4) . .
C10 N3 Cd1 124.9(3) . .
C8 N3 Cd1 117.3(3) . .
C1 O1 Cd2 110.2(3) . .
C1 O1 Cd2 85.9(3) . 2_645
Cd2 O1 Cd2 140.63(15) . 2_645
C1 O2 Cd2 97.5(3) . 2_645
C4 O3 Cd1 102.7(3) . 4_676
C4 O4 Cd1 116.5(3) . 3_775
C11 O5 Cd2 118.8(3) . .
C11 O6 Cd1 130.0(3) . 1_545
Cd2 O1W H1A 126(5) . .
Cd2 O1W H1B 127(5) . .
H1A O1W H1B 108(3) . .
H2A O2W H2B 106(3) . .

loop_
_geom_bond_atom_site_label_1
_geom_bond_atom_site_label_2
_geom_bond_distance
_geom_bond_site_symmetry_2
Cd1 O6 2.248(3) 1_565
Cd1 O3 2.253(3) 4_575
Cd1 N2 2.292(4) 3_775
Cd1 N3 2.305(4) .
Cd1 O4 2.318(3) 3_775
Cd2 O5 2.214(4) .
Cd2 N1 2.235(4) .
Cd2 O1W 2.265(4) .
Cd2 O2 2.297(3) 2_655
Cd2 O1 2.446(3) .
Cd2 O1 2.533(4) 2_655
Cd2 C1 2.752(5) 2_655
C1 O2 1.243(5) .
C1 O1 1.270(5) .
C1 C2 1.489(6) .
C1 Cd2 2.752(5) 2_645
C2 N1 1.364(5) .
C2 C3 1.385(6) .
C3 N2 1.367(6) .
C3 C4 1.481(6) .
C4 O3 1.253(6) .
C4 O4 1.262(5) .
C5 N2 1.353(5) .
C5 N1 1.353(6) .
C5 C6 1.467(6) .
C6 C9 1.376(7) .
C6 C7 1.388(7) .
C7 C8 1.366(7) .
C7 H7 0.9300 .
C8 N3 1.342(7) .
C8 H8 0.9300 .
C9 C10 1.386(6) .
C9 H9 0.9300 .
C10 N3 1.338(6) .
C10 H10 0.9300 .
C11 O6 1.256(5) .
C11 O5 1.271(6) .
C11 C12 1.504(7) .
C12 H12A 0.9600 .
C12 H12B 0.9600 .
C12 H12C 0.9600 .
N2 Cd1 2.292(4) 3_775
O1 Cd2 2.533(4) 2_645
O2 Cd2 2.297(3) 2_645
O3 Cd1 2.253(3) 4_676
O4 Cd1 2.318(3) 3_775
O6 Cd1 2.248(3) 1_545
O1W H1A 0.848(10) .
O1W H1B 0.846(10) .
O2W H2A 0.848(10) .
O2W H2B 0.847(10) .

loop_
_geom_torsion_atom_site_label_1
_geom_torsion_atom_site_label_2
_geom_torsion_atom_site_label_3
_geom_torsion_atom_site_label_4
_geom_torsion
_geom_torsion_site_symmetry_1
_geom_torsion_site_symmetry_4
O2 C1 C2 N1 154.1(4) . .
O1 C1 C2 N1 -22.6(6) . .
Cd2 C1 C2 N1 115(5) 2_645 .
O2 C1 C2 C3 -25.2(8) . .
O1 C1 C2 C3 158.1(5) . .
Cd2 C1 C2 C3 -64(5) 2_645 .
N1 C2 C3 N2 -1.5(5) . .
C1 C2 C3 N2 177.8(5) . .
N1 C2 C3 C4 174.8(5) . .
C1 C2 C3 C4 -5.9(9) . .
N2 C3 C4 O3 177.2(4) . .
C2 C3 C4 O3 1.3(8) . .
N2 C3 C4 O4 -3.3(7) . .
C2 C3 C4 O4 -179.3(5) . .
N2 C5 C6 C9 56.2(7) . .
N1 C5 C6 C9 -126.0(5) . .
N2 C5 C6 C7 -126.4(5) . .
N1 C5 C6 C7 51.5(6) . .
C9 C6 C7 C8 -1.7(7) . .
C5 C6 C7 C8 -179.3(5) . .
C6 C7 C8 N3 1.4(9) . .
C7 C6 C9 C10 0.1(7) . .
C5 C6 C9 C10 177.6(4) . .
C6 C9 C10 N3 2.0(7) . .
N2 C5 N1 C2 -2.6(5) . .
C6 C5 N1 C2 179.3(4) . .
N2 C5 N1 Cd2 -173.8(3) . .
C6 C5 N1 Cd2 8.1(7) . .
C3 C2 N1 C5 2.4(5) . .
C1 C2 N1 C5 -177.1(4) . .
C3 C2 N1 Cd2 175.5(3) . .
C1 C2 N1 Cd2 -3.9(5) . .
O5 Cd2 N1 C5 14.0(5) . .
O1W Cd2 N1 C5 117.6(4) . .
O2 Cd2 N1 C5 -106.2(5) 2_655 .
O1 Cd2 N1 C5 -174.5(5) . .
O1 Cd2 N1 C5 -78.6(5) 2_655 .
C1 Cd2 N1 C5 -88.7(5) 2_655 .
O5 Cd2 N1 C2 -156.5(3) . .
O1W Cd2 N1 C2 -52.9(4) . .
O2 Cd2 N1 C2 83.3(4) 2_655 .
O1 Cd2 N1 C2 15.0(3) . .
O1 Cd2 N1 C2 110.9(3) 2_655 .
C1 Cd2 N1 C2 100.8(3) 2_655 .
N1 C5 N2 C3 1.7(5) . .
C6 C5 N2 C3 179.6(4) . .
N1 C5 N2 Cd1 -174.2(3) . 3_775
C6 C5 N2 Cd1 3.8(8) . 3_775
C2 C3 N2 C5 -0.1(5) . .
C4 C3 N2 C5 -176.9(4) . .
C2 C3 N2 Cd1 177.1(3) . 3_775
C4 C3 N2 Cd1 0.3(5) . 3_775
C9 C10 N3 C8 -2.3(7) . .
C9 C10 N3 Cd1 169.9(3) . .
C7 C8 N3 C10 0.5(8) . .
C7 C8 N3 Cd1 -172.2(4) . .
O6 Cd1 N3 C10 -168.7(4) 1_565 .
O3 Cd1 N3 C10 105.2(4) 4_575 .
N2 Cd1 N3 C10 -53.5(4) 3_775 .
O4 Cd1 N3 C10 -21.9(7) 3_775 .
O6 Cd1 N3 C8 3.5(4) 1_565 .
O3 Cd1 N3 C8 -82.6(4) 4_575 .
N2 Cd1 N3 C8 118.7(4) 3_775 .
O4 Cd1 N3 C8 150.3(5) 3_775 .
O2 C1 O1 Cd2 -142.5(4) . .
C2 C1 O1 Cd2 34.1(5) . .
Cd2 C1 O1 Cd2 -143.1(2) 2_645 .
O2 C1 O1 Cd2 0.6(4) . 2_645
C2 C1 O1 Cd2 177.3(4) . 2_645
O5 Cd2 O1 C1 62.0(10) . .
N1 Cd2 O1 C1 -26.7(3) . .
O1W Cd2 O1 C1 92.6(3) . .
O2 Cd2 O1 C1 -174.2(3) 2_655 .
O1 Cd2 O1 C1 -120.0(3) 2_655 .
C1 Cd2 O1 C1 -147.6(3) 2_655 .
O5 Cd2 O1 Cd2 -47.3(10) . 2_645
N1 Cd2 O1 Cd2 -136.0(3) . 2_645
O1W Cd2 O1 Cd2 -16.7(2) . 2_645
O2 Cd2 O1 Cd2 76.5(2) 2_655 2_645
O1 Cd2 O1 Cd2 130.7(3) 2_655 2_645
C1 Cd2 O1 Cd2 103.1(2) 2_655 2_645
O1 C1 O2 Cd2 -0.7(5) . 2_645
C2 C1 O2 Cd2 -177.2(4) . 2_645
O4 C4 O3 Cd1 -0.6(5) . 4_676
C3 C4 O3 Cd1 178.8(3) . 4_676
O3 C4 O4 Cd1 -176.0(4) . 3_775
C3 C4 O4 Cd1 4.6(5) . 3_775
O6 C11 O5 Cd2 -0.1(6) . .
C12 C11 O5 Cd2 179.5(3) . .
N1 Cd2 O5 C11 45.7(4) . .
O1W Cd2 O5 C11 -70.2(4) . .
O2 Cd2 O5 C11 -164.2(4) 2_655 .
O1 Cd2 O5 C11 -40.1(11) . .
O1 Cd2 O5 C11 141.8(4) 2_655 .
C1 Cd2 O5 C11 169.2(4) 2_655 .
O5 C11 O6 Cd1 166.0(3) . 1_545
C12 C11 O6 Cd1 -13.6(7) . 1_545
